data_7233496
loop_
_publ_author_name
'Rajeswara Rao M'
'Chia-Wei Liao'
'Wei-Lin Su'
'Shih-Sheng Sun'

_publ_section_title
;
 Quinoxaline based D-A-D molecules: high contrast reversible solid-state
 mechano- and thermo-responsive fluorescent materials
;
_journal_name_full 'Journal of Materials Chemistry C'
_journal_page_first 5491
_journal_page_last 5501
_journal_paper_doi 10.1039/C3TC31179A
_journal_volume 1
_journal_year 2013
_chemical_formula_moiety 'C48 H30 N2'
_chemical_formula_sum 'C48 H30 N2'
_chemical_formula_weight 634.74
_space_group_IT_number 14
_space_group_name_Hall '-P 2yn'
_space_group_name_H-M_alt 'P 1 21/n 1'
_symmetry_cell_setting monoclinic
_symmetry_space_group_name_Hall '-P 2yn'
_symmetry_space_group_name_H-M 'P 1 21/n 1'
_atom_sites_solution_hydrogens geom
_atom_sites_solution_primary direct
_atom_sites_solution_secondary difmap
_cell_angle_alpha 90
_cell_angle_beta 95.2500(10)
_cell_angle_gamma 90
_cell_formula_units_Z 4
_cell_length_a 8.1522(2)
_cell_length_b 26.7993(7)
_cell_length_c 16.6605(4)
_cell_measurement_reflns_used 9977
_cell_measurement_temperature 100.00(10)
_cell_measurement_theta_max 27.21
_cell_measurement_theta_min 2.46
_cell_volume 3624.60(16)
_computing_cell_refinement 'Bruker APEX2'
_computing_data_collection 'Bruker APEX2'
_computing_data_reduction 'Bruker SAINT'
_computing_molecular_graphics 'Ortep-3 for Windows (Farrugia, 1997)'
_computing_publication_material 'WinGX publication routines (Farrugia, 1999)'
_computing_structure_refinement 'SHELXL-97 (Sheldrick, 1997)'
_computing_structure_solution 'SHELXS-97 (Sheldrick, 1997)'
_diffrn_ambient_temperature 100.00(10)
_diffrn_measured_fraction_theta_full 0.995
_diffrn_measured_fraction_theta_max 0.991
_diffrn_measurement_device_type 'CCD area detector'
_diffrn_measurement_method 'phi and omega scans'
_diffrn_radiation_monochromator graphite
_diffrn_radiation_type MoK\a
_diffrn_radiation_wavelength 0.71073
_diffrn_reflns_av_R_equivalents 0.0367
_diffrn_reflns_av_unetI/netI 0.0528
_diffrn_reflns_limit_h_max 8
_diffrn_reflns_limit_h_min -10
_diffrn_reflns_limit_k_max 34
_diffrn_reflns_limit_k_min -33
_diffrn_reflns_limit_l_max 21
_diffrn_reflns_limit_l_min -20
_diffrn_reflns_number 31159
_diffrn_reflns_theta_full 25
_diffrn_reflns_theta_max 27.1
_diffrn_reflns_theta_min 1.44
_exptl_absorpt_coefficient_mu 0.067
_exptl_absorpt_correction_T_max 0.9801
_exptl_absorpt_correction_T_min 0.9736
_exptl_absorpt_correction_type multi-scan
_exptl_absorpt_process_details 'Bruker SADABS, 1996'
_exptl_crystal_colour orange
_exptl_crystal_density_diffrn 1.163
_exptl_crystal_density_meas ?
_exptl_crystal_density_method 'not measured'
_exptl_crystal_description prism
_exptl_crystal_F_000 1328
_exptl_crystal_size_max 0.4
_exptl_crystal_size_mid 0.34
_exptl_crystal_size_min 0.3
_refine_diff_density_max 0.444
_refine_diff_density_min -0.397
_refine_diff_density_rms 0.049
_refine_ls_extinction_method none
_refine_ls_goodness_of_fit_ref 1.141
_refine_ls_hydrogen_treatment constr
_refine_ls_matrix_type full
_refine_ls_number_parameters 390
_refine_ls_number_reflns 7944
_refine_ls_number_restraints 1
_refine_ls_restrained_S_all 1.141
_refine_ls_R_factor_all 0.1076
_refine_ls_R_factor_gt 0.0683
_refine_ls_shift/su_max 0
_refine_ls_shift/su_mean 0
_refine_ls_structure_factor_coef Fsqd
_refine_ls_weighting_details 'calc w=1/[\s^2^(Fo^2^)+(0.0857P)^2^+0.4708P] where P=(Fo^2^+2Fc^2^)/3'
_refine_ls_weighting_scheme calc
_refine_ls_wR_factor_gt 0.1814
_refine_ls_wR_factor_ref 0.1977
_reflns_number_gt 4663
_reflns_number_total 7944
_reflns_threshold_expression >2sigma(I)
_cod_data_source_file 1000002.cif
_cod_data_source_block PCOD1000002
_cod_depositor_comments
;
The following automatic conversions were performed:

data item '_symmetry_cell_setting' value 'Monoclinic' was changed to
'monoclinic' in accordance with the built-in table derived from the
CIF Core dictionary named 'cif_core.dic' version 2.4.5 last updated
on 2014-11-21.

data item '_exptl_crystal_density_meas' value 'not measured' was
changed to '?' -- the value is perceived as not measured.

Automatic conversion script
Id: cif_fix_values 6909 2019-04-08 15:41:33Z antanas 
;
_cod_original_sg_symbol_H-M P2(1)/n
_cod_database_code 7233496

loop_
_symmetry_equiv_pos_as_xyz
'x, y, z'
'-x+1/2, y+1/2, -z+1/2'
'-x, -y, -z'
'x-1/2, -y-1/2, z-1/2'

loop_
_atom_site_label
_atom_site_type_symbol
_atom_site_fract_x
_atom_site_fract_y
_atom_site_fract_z
_atom_site_U_iso_or_equiv
_atom_site_adp_type
_atom_site_occupancy
_atom_site_symmetry_multiplicity
_atom_site_calc_flag
_atom_site_refinement_flags
_atom_site_disorder_assembly
_atom_site_disorder_group
N1 N 0.8395(3) 0.14815(7) 0.21620(12) 0.0393(5) Uani 1 1 d . B .
N4 N 0.6928(2) 0.07518(7) 0.30722(11) 0.0299(4) Uani 1 1 d . . .
C2 C 0.8016(4) 0.10415(10) 0.18609(15) 0.0469(7) Uani 1 1 d . . .
C3 C 0.7267(3) 0.06676(9) 0.23255(14) 0.0382(6) Uani 1 1 d . A .
C5 C 0.7268(3) 0.12156(8) 0.33883(13) 0.0264(5) Uani 1 1 d . B .
C6 C 0.6864(3) 0.13338(8) 0.41790(13) 0.0251(5) Uani 1 1 d . . .
C7 C 0.7279(3) 0.17993(8) 0.44722(14) 0.0304(5) Uani 1 1 d . . .
H7 H 0.7022 0.1884 0.5 0.036 Uiso 1 1 calc R . .
C8 C 0.8067(3) 0.21548(8) 0.40253(14) 0.0310(5) Uani 1 1 d . . .
H8 H 0.8355 0.2469 0.4264 0.037 Uiso 1 1 calc R . .
C9 C 0.8432(3) 0.20614(8) 0.32549(13) 0.0286(5) Uani 1 1 d . B .
C10 C 0.8028(3) 0.15835(8) 0.29296(14) 0.0288(5) Uani 1 1 d . . .
C23 C 0.5997(3) 0.09788(7) 0.46896(13) 0.0253(5) Uani 1 1 d . . .
C24 C 0.3435(3) 0.10172(8) 0.37569(15) 0.0322(5) Uani 1 1 d . . .
H24 H 0.3954 0.1229 0.34 0.039 Uiso 1 1 calc R . .
C25 C 0.1834(3) 0.08860(9) 0.35776(16) 0.0368(6) Uani 1 1 d . . .
H25 H 0.1257 0.1004 0.3093 0.044 Uiso 1 1 calc R . .
C26 C 0.1014(3) 0.05769(9) 0.40996(16) 0.0360(6) Uani 1 1 d . . .
H26 H -0.0104 0.0487 0.3963 0.043 Uiso 1 1 calc R . .
C27 C 0.1818(3) 0.04092(8) 0.47929(15) 0.0325(6) Uani 1 1 d . . .
H27 H 0.1253 0.0204 0.5142 0.039 Uiso 1 1 calc R . .
C28 C 0.4304(3) 0.03795(8) 0.57350(14) 0.0306(5) Uani 1 1 d . . .
H28 H 0.374 0.017 0.6079 0.037 Uiso 1 1 calc R . .
C29 C 0.6708(3) 0.03869(8) 0.67333(14) 0.0327(5) Uani 1 1 d . . .
H29 H 0.6133 0.0189 0.7088 0.039 Uiso 1 1 calc R . .
C30 C 0.8260(3) 0.05329(9) 0.69652(15) 0.0367(6) Uani 1 1 d . . .
H30 H 0.8753 0.0448 0.7486 0.044 Uiso 1 1 calc R . .
C31 C 0.9163(3) 0.08147(8) 0.64283(14) 0.0325(5) Uani 1 1 d . . .
H31 H 1.0268 0.0909 0.6587 0.039 Uiso 1 1 calc R . .
C32 C 0.8455(3) 0.09487(8) 0.56938(14) 0.0299(5) Uani 1 1 d . . .
H32 H 0.9082 0.1134 0.5343 0.036 Uiso 1 1 calc R . .
C33 C 0.4346(3) 0.08431(8) 0.44685(13) 0.0258(5) Uani 1 1 d . . .
C34 C 0.3501(3) 0.05349(8) 0.50088(13) 0.0271(5) Uani 1 1 d . . .
C35 C 0.5911(3) 0.05222(8) 0.59709(13) 0.0290(5) Uani 1 1 d . . .
C36 C 0.6797(3) 0.08208(8) 0.54305(13) 0.0266(5) Uani 1 1 d . . .
C37 C 0.9284(3) 0.24413(8) 0.27871(14) 0.0285(5) Uani 1 1 d . . .
C38 C 0.6773(3) 0.25625(9) 0.18321(14) 0.0347(6) Uani 1 1 d . . .
H38 H 0.619 0.2321 0.2112 0.042 Uiso 1 1 calc R B .
C39 C 0.6009(3) 0.27927(9) 0.11744(15) 0.0390(6) Uani 1 1 d . B .
H39 H 0.4903 0.2709 0.0997 0.047 Uiso 1 1 calc R . .
C40 C 0.6841(3) 0.31548(9) 0.07524(14) 0.0361(6) Uani 1 1 d . . .
H40 H 0.6296 0.3311 0.029 0.043 Uiso 1 1 calc R B .
C41 C 0.8409(3) 0.32816(9) 0.10009(15) 0.0375(6) Uani 1 1 d . B .
H41 H 0.8948 0.353 0.0714 0.045 Uiso 1 1 calc R . .
C42 C 1.0888(3) 0.31739(9) 0.19405(15) 0.0346(6) Uani 1 1 d . B .
H42 H 1.1424 0.3425 0.1657 0.042 Uiso 1 1 calc R . .
C43 C 1.3431(3) 0.30584(10) 0.28305(17) 0.0420(6) Uani 1 1 d . B .
H43 H 1.3972 0.331 0.2551 0.05 Uiso 1 1 calc R . .
C44 C 1.4264(3) 0.28153(10) 0.34446(18) 0.0462(7) Uani 1 1 d . . .
H44 H 1.5389 0.2893 0.359 0.055 Uiso 1 1 calc R . .
C45 C 1.3480(3) 0.24454(10) 0.38751(18) 0.0453(7) Uani 1 1 d . B .
H45 H 1.4081 0.2279 0.4311 0.054 Uiso 1 1 calc R . .
C46 C 1.1884(3) 0.23244(9) 0.36753(16) 0.0392(6) Uani 1 1 d . . .
H46 H 1.1384 0.2074 0.3974 0.047 Uiso 1 1 calc R B .
C47 C 0.8444(3) 0.26775(8) 0.21105(13) 0.0277(5) Uani 1 1 d . B .
C48 C 0.9274(3) 0.30504(8) 0.16864(14) 0.0304(5) Uani 1 1 d . . .
C49 C 1.1742(3) 0.29450(9) 0.25900(15) 0.0339(6) Uani 1 1 d . . .
C50 C 1.0931(3) 0.25670(8) 0.30205(15) 0.0328(5) Uani 1 1 d . B .
C17 C 0.6971(8) 0.01594(18) 0.1990(3) 0.0475(5) Uani 0.521(6) 1 d PG A 1
C18 C 0.6055(7) 0.01033(14) 0.1250(3) 0.0475(5) Uani 0.521(6) 1 d PG A 1
H18 H 0.5713 0.0389 0.0941 0.057 Uiso 0.521(6) 1 calc PR A 1
C19 C 0.5641(7) -0.03711(15) 0.0961(2) 0.0475(5) Uani 0.521(6) 1 d PG A 1
H19 H 0.5015 -0.0409 0.0455 0.057 Uiso 0.521(6) 1 calc PR A 1
C20 C 0.6142(7) -0.07893(14) 0.1412(3) 0.0475(5) Uani 0.521(6) 1 d PG A 1
H20 H 0.5858 -0.1113 0.1215 0.057 Uiso 0.521(6) 1 calc PR A 1
C21 C 0.7058(8) -0.07331(19) 0.2152(3) 0.0475(5) Uani 0.521(6) 1 d PG A 1
H21 H 0.74 -0.1019 0.2461 0.057 Uiso 0.521(6) 1 calc PR A 1
C22 C 0.7472(9) -0.0259(2) 0.2441(3) 0.0475(5) Uani 0.521(6) 1 d PG A 1
H22 H 0.8098 -0.022 0.2947 0.057 Uiso 0.521(6) 1 calc PR A 1
C17' C 0.6640(8) 0.0167(2) 0.1992(3) 0.0475(5) Uani 0.479(6) 1 d PG A 2
C18' C 0.5374(8) 0.01332(15) 0.1376(3) 0.0475(5) Uani 0.479(6) 1 d PG A 2
H18' H 0.4902 0.0428 0.1138 0.057 Uiso 0.479(6) 1 calc PR A 2
C19' C 0.4798(7) -0.03317(16) 0.1110(3) 0.0475(5) Uani 0.479(6) 1 d PG A 2
H19' H 0.3933 -0.0355 0.0689 0.057 Uiso 0.479(6) 1 calc PR A 2
C20' C 0.5489(7) -0.07632(15) 0.1459(3) 0.0475(5) Uani 0.479(6) 1 d PG A 2
H20' H 0.5096 -0.1081 0.1276 0.057 Uiso 0.479(6) 1 calc PR A 2
C21' C 0.6755(8) -0.0730(2) 0.2074(3) 0.0475(5) Uani 0.479(6) 1 d PG A 2
H21' H 0.7227 -0.1025 0.2313 0.057 Uiso 0.479(6) 1 calc PR A 2
C22' C 0.7330(9) -0.0265(3) 0.2341(3) 0.0475(5) Uani 0.479(6) 1 d PG A 2
H22' H 0.8196 -0.0242 0.2762 0.057 Uiso 0.479(6) 1 calc PR A 2
C11 C 0.8437(9) 0.0985(2) 0.1013(2) 0.0596(11) Uani 0.420(5) 1 d PG B 3
C12 C 0.7668(8) 0.1302(2) 0.0434(3) 0.0596(11) Uani 0.420(5) 1 d PG B 3
H12 H 0.6858 0.1532 0.0579 0.072 Uiso 0.420(5) 1 calc PR B 3
C13 C 0.8083(8) 0.1282(2) -0.0356(3) 0.0596(11) Uani 0.420(5) 1 d PG B 3
H13 H 0.7557 0.1499 -0.0751 0.072 Uiso 0.420(5) 1 calc PR B 3
C14 C 0.9268(9) 0.0946(2) -0.0568(2) 0.0596(11) Uani 0.420(5) 1 d PG B 3
H14 H 0.9551 0.0932 -0.1108 0.072 Uiso 0.420(5) 1 calc PR B 3
C15 C 1.0037(9) 0.06291(18) 0.0011(3) 0.0596(11) Uani 0.420(5) 1 d PG B 3
H15 H 1.0847 0.0399 -0.0134 0.072 Uiso 0.420(5) 1 calc PR B 3
C16 C 0.9622(9) 0.0649(2) 0.0801(3) 0.0596(11) Uani 0.420(5) 1 d PG B 3
H16 H 1.0147 0.0432 0.1196 0.072 Uiso 0.420(5) 1 calc PR B 3
C11' C 0.8844(11) 0.0928(3) 0.1087(3) 0.0596(11) Uani 0.317(4) 1 d PG B 4
C12' C 0.8138(10) 0.1157(3) 0.0390(4) 0.0596(11) Uani 0.317(4) 1 d PG B 4
H12' H 0.721 0.1369 0.0414 0.072 Uiso 0.317(4) 1 calc PR B 4
C13' C 0.8790(10) 0.1075(3) -0.0341(3) 0.0596(11) Uani 0.317(4) 1 d PG B 4
H13' H 0.8307 0.1232 -0.0817 0.072 Uiso 0.317(4) 1 calc PR B 4
C14' C 1.0147(11) 0.0765(3) -0.0375(3) 0.0596(11) Uani 0.317(4) 1 d PG B 4
H14' H 1.0592 0.0709 -0.0875 0.072 Uiso 0.317(4) 1 calc PR B 4
C15' C 1.0853(10) 0.0536(2) 0.0321(4) 0.0596(11) Uani 0.317(4) 1 d PG B 4
H15' H 1.1781 0.0324 0.0297 0.072 Uiso 0.317(4) 1 calc PR B 4
C16' C 1.0202(11) 0.0617(3) 0.1052(3) 0.0596(11) Uani 0.317(4) 1 d PG B 4
H16' H 1.0684 0.0461 0.1528 0.072 Uiso 0.317(4) 1 calc PR B 4
C11" C 0.7830(14) 0.0982(3) 0.0942(4) 0.0596(11) Uani 0.245(3) 1 d PG B 5
C12" C 0.7332(16) 0.1387(3) 0.0459(5) 0.0596(11) Uani 0.245(3) 1 d PG B 5
H12" H 0.6938 0.1681 0.0695 0.072 Uiso 0.245(3) 1 calc PR B 5
C13" C 0.7410(14) 0.1361(3) -0.0370(5) 0.0596(11) Uani 0.245(3) 1 d PG B 5
H13" H 0.7069 0.1638 -0.0701 0.072 Uiso 0.245(3) 1 calc PR B 5
C14" C 0.7986(13) 0.0931(3) -0.0716(3) 0.0596(11) Uani 0.245(3) 1 d PG B 5
H14" H 0.804 0.0914 -0.1282 0.072 Uiso 0.245(3) 1 calc PR B 5
C15" C 0.8485(13) 0.0526(2) -0.0232(4) 0.0596(11) Uani 0.245(3) 1 d PG B 5
H15" H 0.8879 0.0232 -0.0469 0.072 Uiso 0.245(3) 1 calc PR B 5
C16" C 0.8407(13) 0.0551(3) 0.0597(4) 0.0596(11) Uani 0.245(3) 1 d PG B 5
H16" H 0.8747 0.0275 0.0927 0.072 Uiso 0.245(3) 1 calc PR B 5

loop_
_atom_site_aniso_label
_atom_site_aniso_U_11
_atom_site_aniso_U_22
_atom_site_aniso_U_33
_atom_site_aniso_U_23
_atom_site_aniso_U_13
_atom_site_aniso_U_12
N1 0.0572(14) 0.0308(11) 0.0314(12) 0.0058(9) 0.0113(10) -0.0007(10)
N4 0.0366(11) 0.0254(10) 0.0278(11) 0.0020(8) 0.0022(8) 0.0008(8)
C2 0.081(2) 0.0342(15) 0.0273(14) 0.0024(11) 0.0127(13) -0.0052(14)
C3 0.0596(17) 0.0290(13) 0.0266(13) 0.0027(10) 0.0064(12) -0.0004(12)
C5 0.0287(11) 0.0238(11) 0.0269(12) 0.0035(9) 0.0033(9) 0.0018(9)
C6 0.0245(11) 0.0230(11) 0.0279(12) 0.0023(9) 0.0024(9) -0.0005(9)
C7 0.0361(13) 0.0280(12) 0.0280(12) 0.0016(10) 0.0083(10) -0.0013(10)
C8 0.0334(12) 0.0236(12) 0.0359(13) 0.0046(10) 0.0029(10) -0.0025(10)
C9 0.0298(12) 0.0271(12) 0.0286(12) 0.0056(9) 0.0016(9) 0.0008(9)
C10 0.0321(12) 0.0289(12) 0.0256(12) 0.0049(9) 0.0032(10) 0.0002(10)
C23 0.0305(11) 0.0173(10) 0.0293(12) 0.0007(9) 0.0090(9) -0.0011(9)
C24 0.0341(13) 0.0263(12) 0.0370(14) 0.0011(10) 0.0077(10) -0.0001(10)
C25 0.0360(13) 0.0340(13) 0.0399(15) -0.0006(11) 0.0013(11) 0.0017(11)
C26 0.0262(12) 0.0321(13) 0.0506(16) -0.0062(11) 0.0078(11) -0.0023(10)
C27 0.0335(13) 0.0269(12) 0.0386(14) -0.0063(10) 0.0124(11) -0.0030(10)
C28 0.0387(13) 0.0212(11) 0.0340(13) -0.0033(9) 0.0150(11) -0.0059(10)
C29 0.0410(14) 0.0280(12) 0.0309(13) -0.0008(10) 0.0129(11) 0.0034(10)
C30 0.0470(15) 0.0322(13) 0.0308(13) 0.0004(10) 0.0038(11) 0.0074(11)
C31 0.0342(12) 0.0306(13) 0.0326(13) -0.0006(10) 0.0032(10) 0.0030(10)
C32 0.0339(12) 0.0231(11) 0.0338(13) 0.0002(9) 0.0090(10) 0.0018(9)
C33 0.0307(11) 0.0187(11) 0.0286(12) -0.0024(9) 0.0061(10) 0.0013(9)
C34 0.0306(12) 0.0205(11) 0.0312(13) -0.0046(9) 0.0090(10) 0.0020(9)
C35 0.0387(13) 0.0209(11) 0.0289(12) 0.0000(9) 0.0119(10) 0.0024(10)
C36 0.0329(12) 0.0182(11) 0.0300(12) -0.0036(9) 0.0095(10) -0.0007(9)
C37 0.0340(12) 0.0234(11) 0.0284(12) 0.0005(9) 0.0049(10) 0.0012(9)
C38 0.0365(13) 0.0339(13) 0.0340(14) 0.0066(10) 0.0051(11) 0.0005(11)
C39 0.0407(14) 0.0393(14) 0.0371(14) 0.0037(11) 0.0034(11) 0.0069(11)
C40 0.0462(15) 0.0347(13) 0.0277(13) 0.0076(10) 0.0051(11) 0.0092(11)
C41 0.0518(16) 0.0281(13) 0.0341(14) 0.0084(10) 0.0124(12) 0.0070(11)
C42 0.0415(14) 0.0248(12) 0.0393(14) 0.0061(10) 0.0135(11) -0.0030(10)
C43 0.0424(15) 0.0350(14) 0.0504(17) 0.0005(12) 0.0141(13) -0.0103(12)
C44 0.0322(13) 0.0465(16) 0.0595(18) 0.0035(14) 0.0020(13) -0.0048(12)
C45 0.0354(14) 0.0430(15) 0.0559(18) 0.0149(13) -0.0045(12) -0.0017(12)
C46 0.0419(14) 0.0332(14) 0.0428(15) 0.0090(11) 0.0045(12) -0.0032(11)
C47 0.0352(12) 0.0223(11) 0.0264(12) 0.0022(9) 0.0066(10) -0.0007(9)
C48 0.0374(13) 0.0239(12) 0.0311(13) 0.0012(9) 0.0104(10) 0.0021(10)
C49 0.0331(13) 0.0268(12) 0.0435(15) 0.0010(10) 0.0129(11) -0.0022(10)
C50 0.0375(13) 0.0261(12) 0.0353(13) 0.0050(10) 0.0047(11) -0.0003(10)
C17 0.0716(17) 0.0368(7) 0.0347(7) -0.0052(5) 0.0075(8) -0.0034(9)
C18 0.0716(17) 0.0368(7) 0.0347(7) -0.0052(5) 0.0075(8) -0.0034(9)
C19 0.0716(17) 0.0368(7) 0.0347(7) -0.0052(5) 0.0075(8) -0.0034(9)
C20 0.0716(17) 0.0368(7) 0.0347(7) -0.0052(5) 0.0075(8) -0.0034(9)
C21 0.0716(17) 0.0368(7) 0.0347(7) -0.0052(5) 0.0075(8) -0.0034(9)
C22 0.0716(17) 0.0368(7) 0.0347(7) -0.0052(5) 0.0075(8) -0.0034(9)
C17' 0.0716(17) 0.0368(7) 0.0347(7) -0.0052(5) 0.0075(8) -0.0034(9)
C18' 0.0716(17) 0.0368(7) 0.0347(7) -0.0052(5) 0.0075(8) -0.0034(9)
C19' 0.0716(17) 0.0368(7) 0.0347(7) -0.0052(5) 0.0075(8) -0.0034(9)
C20' 0.0716(17) 0.0368(7) 0.0347(7) -0.0052(5) 0.0075(8) -0.0034(9)
C21' 0.0716(17) 0.0368(7) 0.0347(7) -0.0052(5) 0.0075(8) -0.0034(9)
C22' 0.0716(17) 0.0368(7) 0.0347(7) -0.0052(5) 0.0075(8) -0.0034(9)
C11 0.104(3) 0.0446(13) 0.0331(11) -0.0064(9) 0.0236(14) -0.0151(15)
C12 0.104(3) 0.0446(13) 0.0331(11) -0.0064(9) 0.0236(14) -0.0151(15)
C13 0.104(3) 0.0446(13) 0.0331(11) -0.0064(9) 0.0236(14) -0.0151(15)
C14 0.104(3) 0.0446(13) 0.0331(11) -0.0064(9) 0.0236(14) -0.0151(15)
C15 0.104(3) 0.0446(13) 0.0331(11) -0.0064(9) 0.0236(14) -0.0151(15)
C16 0.104(3) 0.0446(13) 0.0331(11) -0.0064(9) 0.0236(14) -0.0151(15)
C11' 0.104(3) 0.0446(13) 0.0331(11) -0.0064(9) 0.0236(14) -0.0151(15)
C12' 0.104(3) 0.0446(13) 0.0331(11) -0.0064(9) 0.0236(14) -0.0151(15)
C13' 0.104(3) 0.0446(13) 0.0331(11) -0.0064(9) 0.0236(14) -0.0151(15)
C14' 0.104(3) 0.0446(13) 0.0331(11) -0.0064(9) 0.0236(14) -0.0151(15)
C15' 0.104(3) 0.0446(13) 0.0331(11) -0.0064(9) 0.0236(14) -0.0151(15)
C16' 0.104(3) 0.0446(13) 0.0331(11) -0.0064(9) 0.0236(14) -0.0151(15)
C11" 0.104(3) 0.0446(13) 0.0331(11) -0.0064(9) 0.0236(14) -0.0151(15)
C12" 0.104(3) 0.0446(13) 0.0331(11) -0.0064(9) 0.0236(14) -0.0151(15)
C13" 0.104(3) 0.0446(13) 0.0331(11) -0.0064(9) 0.0236(14) -0.0151(15)
C14" 0.104(3) 0.0446(13) 0.0331(11) -0.0064(9) 0.0236(14) -0.0151(15)
C15" 0.104(3) 0.0446(13) 0.0331(11) -0.0064(9) 0.0236(14) -0.0151(15)
C16" 0.104(3) 0.0446(13) 0.0331(11) -0.0064(9) 0.0236(14) -0.0151(15)

loop_
_atom_type_symbol
_atom_type_description
_atom_type_scat_dispersion_real
_atom_type_scat_dispersion_imag
_atom_type_scat_source
N N 0.0061 0.0033 'International Tables Vol C Tables 4.2.6.8 and 6.1.1.4'
C C 0.0033 0.0016 'International Tables Vol C Tables 4.2.6.8 and 6.1.1.4'
H H 0 0 'International Tables Vol C Tables 4.2.6.8 and 6.1.1.4'

loop_
_geom_angle_atom_site_label_1
_geom_angle_atom_site_label_2
_geom_angle_atom_site_label_3
_geom_angle
_geom_angle_site_symmetry_1
_geom_angle_site_symmetry_3
C2 N1 C10 118.4(2) . .
C3 N4 C5 117.78(19) . .
N1 C2 C3 121.3(2) . .
N1 C2 C11 112.8(3) . .
C3 C2 C11 125.9(3) . .
N1 C2 C11" 118.4(4) . .
C3 C2 C11" 117.2(4) . .
C11 C2 C11" 18.9(5) . .
N1 C2 C11' 113.2(4) . .
C3 C2 C11' 123.6(4) . .
C11 C2 C11' 14.1(5) . .
C11" C2 C11' 32.2(5) . .
N4 C3 C2 121.7(2) . .
N4 C3 C17 118.2(3) . .
C2 C3 C17 120.0(3) . .
N4 C3 C17' 113.7(3) . .
C2 C3 C17' 124.3(3) . .
C17 C3 C17' 10.2(5) . .
N4 C5 C6 120.18(19) . .
N4 C5 C10 120.3(2) . .
C6 C5 C10 119.5(2) . .
C7 C6 C5 117.52(19) . .
C7 C6 C23 119.35(19) . .
C5 C6 C23 123.12(19) . .
C6 C7 C8 122.7(2) . .
C6 C7 H7 118.7 . .
C8 C7 H7 118.7 . .
C9 C8 C7 121.6(2) . .
C9 C8 H8 119.2 . .
C7 C8 H8 119.2 . .
C8 C9 C10 117.5(2) . .
C8 C9 C37 121.1(2) . .
C10 C9 C37 121.3(2) . .
N1 C10 C9 118.38(19) . .
N1 C10 C5 120.4(2) . .
C9 C10 C5 121.2(2) . .
C36 C23 C33 120.43(19) . .
C36 C23 C6 118.99(19) . .
C33 C23 C6 120.30(19) . .
C25 C24 C33 121.2(2) . .
C25 C24 H24 119.4 . .
C33 C24 H24 119.4 . .
C24 C25 C26 121.0(2) . .
C24 C25 H25 119.5 . .
C26 C25 H25 119.5 . .
C27 C26 C25 120.1(2) . .
C27 C26 H26 120 . .
C25 C26 H26 120 . .
C26 C27 C34 121.1(2) . .
C26 C27 H27 119.4 . .
C34 C27 H27 119.4 . .
C34 C28 C35 121.5(2) . .
C34 C28 H28 119.2 . .
C35 C28 H28 119.2 . .
C30 C29 C35 121.6(2) . .
C30 C29 H29 119.2 . .
C35 C29 H29 119.2 . .
C29 C30 C31 120.0(2) . .
C29 C30 H30 120 . .
C31 C30 H30 120 . .
C32 C31 C30 120.4(2) . .
C32 C31 H31 119.8 . .
C30 C31 H31 119.8 . .
C31 C32 C36 122.0(2) . .
C31 C32 H32 119 . .
C36 C32 H32 119 . .
C23 C33 C24 123.2(2) . .
C23 C33 C34 118.9(2) . .
C24 C33 C34 117.8(2) . .
C28 C34 C27 121.0(2) . .
C28 C34 C33 120.2(2) . .
C27 C34 C33 118.8(2) . .
C28 C35 C29 121.7(2) . .
C28 C35 C36 119.3(2) . .
C29 C35 C36 119.0(2) . .
C23 C36 C32 123.3(2) . .
C23 C36 C35 119.6(2) . .
C32 C36 C35 117.1(2) . .
C50 C37 C47 119.6(2) . .
C50 C37 C9 119.9(2) . .
C47 C37 C9 120.5(2) . .
C39 C38 C47 121.1(2) . .
C39 C38 H38 119.5 . .
C47 C38 H38 119.5 . .
C38 C39 C40 120.6(2) . .
C38 C39 H39 119.7 . .
C40 C39 H39 119.7 . .
C41 C40 C39 120.4(2) . .
C41 C40 H40 119.8 . .
C39 C40 H40 119.8 . .
C40 C41 C48 121.3(2) . .
C40 C41 H41 119.3 . .
C48 C41 H41 119.3 . .
C49 C42 C48 122.1(2) . .
C49 C42 H42 118.9 . .
C48 C42 H42 118.9 . .
C44 C43 C49 121.1(2) . .
C44 C43 H43 119.4 . .
C49 C43 H43 119.4 . .
C43 C44 C45 120.4(2) . .
C43 C44 H44 119.8 . .
C45 C44 H44 119.8 . .
C46 C45 C44 120.9(2) . .
C46 C45 H45 119.5 . .
C44 C45 H45 119.5 . .
C45 C46 C50 121.3(2) . .
C45 C46 H46 119.3 . .
C50 C46 H46 119.3 . .
C37 C47 C48 119.4(2) . .
C37 C47 C38 122.6(2) . .
C48 C47 C38 118.0(2) . .
C42 C48 C41 121.8(2) . .
C42 C48 C47 119.7(2) . .
C41 C48 C47 118.5(2) . .
C42 C49 C43 122.0(2) . .
C42 C49 C50 119.0(2) . .
C43 C49 C50 119.0(2) . .
C37 C50 C46 122.6(2) . .
C37 C50 C49 120.2(2) . .
C46 C50 C49 117.2(2) . .
C18 C17 C22 120 . .
C18 C17 C3 119.3(3) . .
C22 C17 C3 120.4(3) . .
C19 C18 C17 120 . .
C19 C18 H18 120 . .
C17 C18 H18 120 . .
C20 C19 C18 120 . .
C20 C19 H19 120 . .
C18 C19 H19 120 . .
C19 C20 C21 120 . .
C19 C20 H20 120 . .
C21 C20 H20 120 . .
C20 C21 C22 120 . .
C20 C21 H21 120 . .
C22 C21 H21 120 . .
C21 C22 C17 120 . .
C21 C22 H22 120 . .
C17 C22 H22 120 . .
C18' C17' C22' 120 . .
C18' C17' C3 121.9(4) . .
C22' C17' C3 118.1(4) . .
C19' C18' C17' 120 . .
C19' C18' H18' 120 . .
C17' C18' H18' 120 . .
C20' C19' C18' 120 . .
C20' C19' H19' 120 . .
C18' C19' H19' 120 . .
C19' C20' C21' 120 . .
C19' C20' H20' 120 . .
C21' C20' H20' 120 . .
C22' C21' C20' 120 . .
C22' C21' H21' 120 . .
C20' C21' H21' 120 . .
C21' C22' C17' 120 . .
C21' C22' H22' 120 . .
C17' C22' H22' 120 . .
C12 C11 C16 120 . .
C12 C11 C2 117.8(4) . .
C16 C11 C2 122.1(4) . .
C13 C12 C11 120 . .
C13 C12 H12 120 . .
C11 C12 H12 120 . .
C14 C13 C12 120 . .
C14 C13 H13 120 . .
C12 C13 H13 120 . .
C13 C14 C15 120 . .
C13 C14 H14 120 . .
C15 C14 H14 120 . .
C16 C15 C14 120 . .
C16 C15 H15 120 . .
C14 C15 H15 120 . .
C15 C16 C11 120 . .
C15 C16 H16 120 . .
C11 C16 H16 120 . .
C12' C11' C16' 120 . .
C12' C11' C2 115.6(5) . .
C16' C11' C2 124.4(5) . .
C13' C12' C11' 120 . .
C13' C12' H12' 120 . .
C11' C12' H12' 120 . .
C14' C13' C12' 120 . .
C14' C13' H13' 120 . .
C12' C13' H13' 120 . .
C13' C14' C15' 120 . .
C13' C14' H14' 120 . .
C15' C14' H14' 120 . .
C16' C15' C14' 120 . .
C16' C15' H15' 120 . .
C14' C15' H15' 120 . .
C15' C16' C11' 120 . .
C15' C16' H16' 120 . .
C11' C16' H16' 120 . .
C12" C11" C16" 120 . .
C12" C11" C2 119.6(5) . .
C16" C11" C2 119.6(6) . .
C11" C12" C13" 120 . .
C11" C12" H12" 120 . .
C13" C12" H12" 120 . .
C12" C13" C14" 120 . .
C12" C13" H13" 120 . .
C14" C13" H13" 120 . .
C15" C14" C13" 120 . .
C15" C14" H14" 120 . .
C13" C14" H14" 120 . .
C14" C15" C16" 120 . .
C14" C15" H15" 120 . .
C16" C15" H15" 120 . .
C15" C16" C11" 120 . .
C15" C16" H16" 120 . .
C11" C16" H16" 120 . .

loop_
_geom_bond_atom_site_label_1
_geom_bond_atom_site_label_2
_geom_bond_distance
_geom_bond_site_symmetry_2
N1 C2 1.307(3) .
N1 C10 1.367(3) .
N4 C3 1.318(3) .
N4 C5 1.368(3) .
C2 C3 1.436(3) .
C2 C11 1.492(4) .
C2 C11" 1.533(6) .
C2 C11' 1.540(5) .
C3 C17 1.484(4) .
C3 C17' 1.523(5) .
C5 C6 1.423(3) .
C5 C10 1.424(3) .
C6 C7 1.371(3) .
C6 C23 1.496(3) .
C7 C8 1.401(3) .
C7 H7 0.95 .
C8 C9 1.367(3) .
C8 H8 0.95 .
C9 C10 1.417(3) .
C9 C37 1.492(3) .
C23 C36 1.408(3) .
C23 C33 1.410(3) .
C24 C25 1.358(3) .
C24 C33 1.419(3) .
C24 H24 0.95 .
C25 C26 1.413(3) .
C25 H25 0.95 .
C26 C27 1.352(3) .
C26 H26 0.95 .
C27 C34 1.426(3) .
C27 H27 0.95 .
C28 C34 1.386(3) .
C28 C35 1.387(3) .
C28 H28 0.95 .
C29 C30 1.347(3) .
C29 C35 1.420(3) .
C29 H29 0.95 .
C30 C31 1.426(3) .
C30 H30 0.95 .
C31 C32 1.353(3) .
C31 H31 0.95 .
C32 C36 1.424(3) .
C32 H32 0.95 .
C33 C34 1.443(3) .
C35 C36 1.446(3) .
C37 C50 1.404(3) .
C37 C47 1.414(3) .
C38 C39 1.358(3) .
C38 C47 1.431(3) .
C38 H38 0.95 .
C39 C40 1.408(3) .
C39 H39 0.95 .
C40 C41 1.351(3) .
C40 H40 0.95 .
C41 C48 1.427(3) .
C41 H41 0.95 .
C42 C49 1.376(3) .
C42 C48 1.385(3) .
C42 H42 0.95 .
C43 C44 1.344(4) .
C43 C49 1.432(3) .
C43 H43 0.95 .
C44 C45 1.411(4) .
C44 H44 0.95 .
C45 C46 1.352(3) .
C45 H45 0.95 .
C46 C50 1.436(3) .
C46 H46 0.95 .
C47 C48 1.429(3) .
C49 C50 1.437(3) .
C17 C18 1.39 .
C17 C22 1.39 .
C18 C19 1.39 .
C18 H18 0.95 .
C19 C20 1.39 .
C19 H19 0.95 .
C20 C21 1.39 .
C20 H20 0.95 .
C21 C22 1.39 .
C21 H21 0.95 .
C22 H22 0.95 .
C17' C18' 1.39 .
C17' C22' 1.39 .
C18' C19' 1.39 .
C18' H18' 0.95 .
C19' C20' 1.39 .
C19' H19' 0.95 .
C20' C21' 1.39 .
C20' H20' 0.95 .
C21' C22' 1.39 .
C21' H21' 0.95 .
C22' H22' 0.95 .
C11 C12 1.39 .
C11 C16 1.39 .
C12 C13 1.39 .
C12 H12 0.95 .
C13 C14 1.39 .
C13 H13 0.95 .
C14 C15 1.39 .
C14 H14 0.95 .
C15 C16 1.39 .
C15 H15 0.95 .
C16 H16 0.95 .
C11' C12' 1.39 .
C11' C16' 1.39 .
C12' C13' 1.39 .
C12' H12' 0.95 .
C13' C14' 1.39 .
C13' H13' 0.95 .
C14' C15' 1.39 .
C14' H14' 0.95 .
C15' C16' 1.39 .
C15' H15' 0.95 .
C16' H16' 0.95 .
C11" C12" 1.39 .
C11" C16" 1.39 .
C12" C13" 1.39 .
C12" H12" 0.95 .
C13" C14" 1.39 .
C13" H13" 0.95 .
C14" C15" 1.39 .
C14" H14" 0.95 .
C15" C16" 1.39 .
C15" H15" 0.95 .
C16" H16" 0.95 .

loop_
_geom_torsion_atom_site_label_1
_geom_torsion_atom_site_label_2
_geom_torsion_atom_site_label_3
_geom_torsion_atom_site_label_4
_geom_torsion
_geom_torsion_site_symmetry_1
_geom_torsion_site_symmetry_2
_geom_torsion_site_symmetry_3
_geom_torsion_site_symmetry_4
C10 N1 C2 C3 -1.4(4) . . . .
C10 N1 C2 C11 178.3(4) . . . .
C10 N1 C2 C11" 158.3(5) . . . .
C10 N1 C2 C11' -166.3(4) . . . .
C5 N4 C3 C2 1.9(4) . . . .
C5 N4 C3 C17 177.4(3) . . . .
C5 N4 C3 C17' -172.3(3) . . . .
N1 C2 C3 N4 0.1(4) . . . .
C11 C2 C3 N4 -179.5(4) . . . .
C11" C2 C3 N4 -159.8(5) . . . .
C11' C2 C3 N4 163.5(5) . . . .
N1 C2 C3 C17 -175.3(4) . . . .
C11 C2 C3 C17 5.1(6) . . . .
C11" C2 C3 C17 24.9(6) . . . .
C11' C2 C3 C17 -11.9(6) . . . .
N1 C2 C3 C17' 173.8(4) . . . .
C11 C2 C3 C17' -5.9(6) . . . .
C11" C2 C3 C17' 13.9(6) . . . .
C11' C2 C3 C17' -22.9(6) . . . .
C3 N4 C5 C6 177.4(2) . . . .
C3 N4 C5 C10 -2.7(3) . . . .
N4 C5 C6 C7 178.1(2) . . . .
C10 C5 C6 C7 -1.9(3) . . . .
N4 C5 C6 C23 -2.8(3) . . . .
C10 C5 C6 C23 177.2(2) . . . .
C5 C6 C7 C8 0.2(3) . . . .
C23 C6 C7 C8 -178.9(2) . . . .
C6 C7 C8 C9 1.8(4) . . . .
C7 C8 C9 C10 -1.9(3) . . . .
C7 C8 C9 C37 -179.5(2) . . . .
C2 N1 C10 C9 -179.7(2) . . . .
C2 N1 C10 C5 0.6(3) . . . .
C8 C9 C10 N1 -179.5(2) . . . .
C37 C9 C10 N1 -1.9(3) . . . .
C8 C9 C10 C5 0.2(3) . . . .
C37 C9 C10 C5 177.7(2) . . . .
N4 C5 C10 N1 1.5(3) . . . .
C6 C5 C10 N1 -178.6(2) . . . .
N4 C5 C10 C9 -178.2(2) . . . .
C6 C5 C10 C9 1.8(3) . . . .
C7 C6 C23 C36 -62.2(3) . . . .
C5 C6 C23 C36 118.7(2) . . . .
C7 C6 C23 C33 111.8(2) . . . .
C5 C6 C23 C33 -67.3(3) . . . .
C33 C24 C25 C26 0.9(4) . . . .
C24 C25 C26 C27 0.4(4) . . . .
C25 C26 C27 C34 -0.6(3) . . . .
C35 C29 C30 C31 -2.3(4) . . . .
C29 C30 C31 C32 1.8(3) . . . .
C30 C31 C32 C36 0.6(3) . . . .
C36 C23 C33 C24 175.6(2) . . . .
C6 C23 C33 C24 1.8(3) . . . .
C36 C23 C33 C34 -0.8(3) . . . .
C6 C23 C33 C34 -174.65(18) . . . .
C25 C24 C33 C23 -178.4(2) . . . .
C25 C24 C33 C34 -2.0(3) . . . .
C35 C28 C34 C27 -176.4(2) . . . .
C35 C28 C34 C33 1.4(3) . . . .
C26 C27 C34 C28 177.3(2) . . . .
C26 C27 C34 C33 -0.5(3) . . . .
C23 C33 C34 C28 0.5(3) . . . .
C24 C33 C34 C28 -176.1(2) . . . .
C23 C33 C34 C27 178.40(19) . . . .
C24 C33 C34 C27 1.8(3) . . . .
C34 C28 C35 C29 176.5(2) . . . .
C34 C28 C35 C36 -2.9(3) . . . .
C30 C29 C35 C28 -178.9(2) . . . .
C30 C29 C35 C36 0.5(3) . . . .
C33 C23 C36 C32 -179.32(19) . . . .
C6 C23 C36 C32 -5.4(3) . . . .
C33 C23 C36 C35 -0.7(3) . . . .
C6 C23 C36 C35 173.22(18) . . . .
C31 C32 C36 C23 176.2(2) . . . .
C31 C32 C36 C35 -2.4(3) . . . .
C28 C35 C36 C23 2.6(3) . . . .
C29 C35 C36 C23 -176.8(2) . . . .
C28 C35 C36 C32 -178.72(19) . . . .
C29 C35 C36 C32 1.8(3) . . . .
C8 C9 C37 C50 68.1(3) . . . .
C10 C9 C37 C50 -109.4(3) . . . .
C8 C9 C37 C47 -111.7(3) . . . .
C10 C9 C37 C47 70.8(3) . . . .
C47 C38 C39 C40 -0.5(4) . . . .
C38 C39 C40 C41 -0.6(4) . . . .
C39 C40 C41 C48 0.8(4) . . . .
C49 C43 C44 C45 -0.9(4) . . . .
C43 C44 C45 C46 0.6(4) . . . .
C44 C45 C46 C50 -0.1(4) . . . .
C50 C37 C47 C48 -1.6(3) . . . .
C9 C37 C47 C48 178.24(19) . . . .
C50 C37 C47 C38 179.1(2) . . . .
C9 C37 C47 C38 -1.1(3) . . . .
C39 C38 C47 C37 -179.3(2) . . . .
C39 C38 C47 C48 1.4(3) . . . .
C49 C42 C48 C41 -178.6(2) . . . .
C49 C42 C48 C47 0.6(4) . . . .
C40 C41 C48 C42 179.3(2) . . . .
C40 C41 C48 C47 0.1(3) . . . .
C37 C47 C48 C42 0.3(3) . . . .
C38 C47 C48 C42 179.7(2) . . . .
C37 C47 C48 C41 179.5(2) . . . .
C38 C47 C48 C41 -1.1(3) . . . .
C48 C42 C49 C43 177.3(2) . . . .
C48 C42 C49 C50 -0.2(4) . . . .
C44 C43 C49 C42 -177.1(2) . . . .
C44 C43 C49 C50 0.5(4) . . . .
C47 C37 C50 C46 -176.8(2) . . . .
C9 C37 C50 C46 3.4(3) . . . .
C47 C37 C50 C49 2.0(3) . . . .
C9 C37 C50 C49 -177.8(2) . . . .
C45 C46 C50 C37 178.5(2) . . . .
C45 C46 C50 C49 -0.3(4) . . . .
C42 C49 C50 C37 -1.1(3) . . . .
C43 C49 C50 C37 -178.7(2) . . . .
C42 C49 C50 C46 177.7(2) . . . .
C43 C49 C50 C46 0.1(3) . . . .
N4 C3 C17 C18 128.9(4) . . . .
C2 C3 C17 C18 -55.6(5) . . . .
C17' C3 C17 C18 62(2) . . . .
N4 C3 C17 C22 -45.3(4) . . . .
C2 C3 C17 C22 130.3(3) . . . .
C17' C3 C17 C22 -112(2) . . . .
C22 C17 C18 C19 0 . . . .
C3 C17 C18 C19 -174.2(4) . . . .
C17 C18 C19 C20 0 . . . .
C18 C19 C20 C21 0 . . . .
C19 C20 C21 C22 0 . . . .
C20 C21 C22 C17 0 . . . .
C18 C17 C22 C21 0 . . . .
C3 C17 C22 C21 174.1(4) . . . .
N4 C3 C17' C18' 111.8(4) . . . .
C2 C3 C17' C18' -62.2(6) . . . .
C17 C3 C17' C18' -130(3) . . . .
N4 C3 C17' C22' -65.9(4) . . . .
C2 C3 C17' C22' 120.0(3) . . . .
C17 C3 C17' C22' 52(2) . . . .
C22' C17' C18' C19' 0 . . . .
C3 C17' C18' C19' -177.7(5) . . . .
C17' C18' C19' C20' 0 . . . .
C18' C19' C20' C21' 0 . . . .
C19' C20' C21' C22' 0 . . . .
C20' C21' C22' C17' 0 . . . .
C18' C17' C22' C21' 0 . . . .
C3 C17' C22' C21' 177.8(4) . . . .
N1 C2 C11 C12 -61.4(5) . . . .
C3 C2 C11 C12 118.3(4) . . . .
C11" C2 C11 C12 49.9(15) . . . .
C11' C2 C11 C12 -156(2) . . . .
N1 C2 C11 C16 115.1(4) . . . .
C3 C2 C11 C16 -65.2(6) . . . .
C11" C2 C11 C16 -133.6(18) . . . .
C11' C2 C11 C16 20.7(19) . . . .
C16 C11 C12 C13 0 . . . .
C2 C11 C12 C13 176.6(6) . . . .
C11 C12 C13 C14 0 . . . .
C12 C13 C14 C15 0 . . . .
C13 C14 C15 C16 0 . . . .
C14 C15 C16 C11 0 . . . .
C12 C11 C16 C15 0 . . . .
C2 C11 C16 C15 -176.4(6) . . . .
N1 C2 C11' C12' -77.3(5) . . . .
C3 C2 C11' C12' 118.2(4) . . . .
C11 C2 C11' C12' 14.4(19) . . . .
C11" C2 C11' C12' 29.7(7) . . . .
N1 C2 C11' C16' 103.2(5) . . . .
C3 C2 C11' C16' -61.4(7) . . . .
C11 C2 C11' C16' -165(3) . . . .
C11" C2 C11' C16' -149.9(10) . . . .
C16' C11' C12' C13' 0 . . . .
C2 C11' C12' C13' -179.6(7) . . . .
C11' C12' C13' C14' 0 . . . .
C12' C13' C14' C15' 0 . . . .
C13' C14' C15' C16' 0 . . . .
C14' C15' C16' C11' 0 . . . .
C12' C11' C16' C15' 0 . . . .
C2 C11' C16' C15' 179.6(7) . . . .
N1 C2 C11" C12" -28.7(7) . . . .
C3 C2 C11" C12" 131.8(5) . . . .
C11 C2 C11" C12" -106.1(16) . . . .
C11' C2 C11" C12" -117.6(10) . . . .
N1 C2 C11" C16" 141.1(5) . . . .
C3 C2 C11" C16" -58.4(8) . . . .
C11 C2 C11" C16" 63.7(14) . . . .
C11' C2 C11" C16" 52.2(8) . . . .
C16" C11" C12" C13" 0 . . . .
C2 C11" C12" C13" 169.8(8) . . . .
C11" C12" C13" C14" 0 . . . .
C12" C13" C14" C15" 0 . . . .
C13" C14" C15" C16" 0 . . . .
C14" C15" C16" C11" 0 . . . .
C12" C11" C16" C15" 0 . . . .
C2 C11" C16" C15" -169.8(8) . . . .
